data_2240337
loop_
_publ_author_name
'Yamamura, Masaki'
'Nabeshima, Tatsuya'

_publ_section_title
;
 Crystal structure of the one-dimensional metal--organic polymer
 <i>catena</i>-poly[[tris(\m-2,4,6-trimethylbenzoato-\k^2^<i>O</i>:<i>O</i>')dizinc]-\m-2,4,6-trimethylbenzoato-\k^2^<i>O</i>:<i>O</i>']
;
_journal_issue 1
_journal_name_full 'Acta Crystallographica Section E'
_journal_page_first m14
_journal_page_last m15
_journal_paper_doi 10.1107/S2056989014027418
_journal_volume 71
_journal_year 2015
_chemical_formula_iupac '[Zn2 (C10 H11 O2)4]'
_chemical_formula_moiety 'C40 H44 O8 Zn2'
_chemical_formula_sum 'C40 H44 O8 Zn2'
_chemical_formula_weight 783.49
_chemical_name_common 'zinc mesitycarboxylate'
_chemical_name_systematic
<i>catena</i>-Poly[[tris(\m-2,4,6-trimethylbenzoato-\k^2^<i>O</i>:<i>O</i>')dizinc]-\m-2,4,6-trimethylbenzoato-\k^2^<i>O</i>:<i>O</i>']
_space_group_crystal_system monoclinic
_space_group_IT_number 14
_space_group_name_Hall '-P 2ybc'
_space_group_name_H-M_alt 'P 1 21/c 1'
_symmetry_space_group_name_Hall '-P 2ybc'
_symmetry_space_group_name_H-M 'P 1 21/c 1'
_atom_sites_solution_hydrogens geom
_audit_creation_method SHELXL-2014/6
_cell_angle_alpha 90
_cell_angle_beta 102.3600(10)
_cell_angle_gamma 90
_cell_formula_units_Z 4
_cell_length_a 12.0578(12)
_cell_length_b 14.5824(15)
_cell_length_c 22.275(2)
_cell_measurement_reflns_used 1351
_cell_measurement_temperature 120(2)
_cell_measurement_theta_max 27.54
_cell_measurement_theta_min 2.67
_cell_volume 3825.9(6)
_computing_cell_refinement
;
SAINT (Bruker, 2007)
;
_computing_data_collection
;
APEX2 (Bruker, 2007)
;
_computing_data_reduction
;
SAINT (Bruker, 2007)
;
_computing_molecular_graphics
;
ORTEP-3 for Windows (Farrugia, 2012)
;
_computing_publication_material
;
publCIF (Westrip, 2010)
;
_computing_structure_refinement
;
SHELXL2014 (Sheldrick, 2008)
;
_computing_structure_solution
;
SHELXS97 (Sheldrick, 2008)
;
_diffrn_ambient_temperature 120(2)
_diffrn_measured_fraction_theta_full 0.999
_diffrn_measured_fraction_theta_max 0.910
_diffrn_measurement_device_type 'Bruker APEXII CCD'
_diffrn_measurement_method '\f and \w scans'
_diffrn_radiation_monochromator graphite
_diffrn_radiation_source 'fine-focus sealed tube'
_diffrn_radiation_type MoK\a
_diffrn_radiation_wavelength 0.71073
_diffrn_reflns_av_R_equivalents 0.0264
_diffrn_reflns_limit_h_max 15
_diffrn_reflns_limit_h_min -15
_diffrn_reflns_limit_k_max 16
_diffrn_reflns_limit_k_min -19
_diffrn_reflns_limit_l_max 28
_diffrn_reflns_limit_l_min -29
_diffrn_reflns_number 21404
_diffrn_reflns_theta_full 25.242
_diffrn_reflns_theta_max 28.541
_diffrn_reflns_theta_min 1.681
_exptl_absorpt_coefficient_mu 1.303
_exptl_absorpt_correction_T_max 0.937
_exptl_absorpt_correction_T_min 0.855
_exptl_absorpt_correction_type multi-scan
_exptl_absorpt_process_details
;
(SADABS; Bruker, 2007)
;
_exptl_crystal_colour 'pale yellow'
_exptl_crystal_density_diffrn 1.360
_exptl_crystal_description block
_exptl_crystal_F_000 1632
_exptl_crystal_size_max 0.200
_exptl_crystal_size_mid 0.100
_exptl_crystal_size_min 0.050
_refine_diff_density_max 0.784
_refine_diff_density_min -0.390
_refine_ls_extinction_method none
_refine_ls_goodness_of_fit_ref 1.009
_refine_ls_hydrogen_treatment constr
_refine_ls_matrix_type full
_refine_ls_number_parameters 463
_refine_ls_number_reflns 8867
_refine_ls_number_restraints 0
_refine_ls_restrained_S_all 1.009
_refine_ls_R_factor_all 0.0482
_refine_ls_R_factor_gt 0.0344
_refine_ls_shift/su_max 0.000
_refine_ls_shift/su_mean 0.000
_refine_ls_structure_factor_coef Fsqd
_refine_ls_weighting_details 'w=1/[\s^2^(Fo^2^)+(0.0200P)^2^+5.0000P] where P=(Fo^2^+2Fc^2^)/3'
_refine_ls_weighting_scheme calc
_refine_ls_wR_factor_gt 0.0737
_refine_ls_wR_factor_ref 0.0796
_reflns_number_gt 7157
_reflns_number_total 8867
_reflns_threshold_expression I>2\s(I)
_cod_data_source_file nk2228sup1.cf
_cod_data_source_block I
_cod_original_cell_volume 3825.9(7)
_cod_database_code 2240337
_cod_database_fobs_code 2240337
_shelx_space_group_comment
;
The symmetry employed for this shelxl refinement is uniquely defined
by the following loop, which should always be used as a source of
symmetry information in preference to the above space-group names.
They are only intended as comments.
;
_shelx_estimated_absorpt_t_min 0.781
_shelx_estimated_absorpt_t_max 0.938
_shelxl_version_number 2014/6

loop_
_space_group_symop_operation_xyz
'x, y, z'
'-x, y+1/2, -z+1/2'
'-x, -y, -z'
'x, -y-1/2, z-1/2'

loop_
_atom_site_type_symbol
_atom_site_label
_atom_site_fract_x
_atom_site_fract_y
_atom_site_fract_z
_atom_site_U_iso_or_equiv
_atom_site_adp_type
_atom_site_calc_flag
_atom_site_occupancy
Zn Zn1 -0.01963(2) -0.09027(2) 0.23624(2) 0.02038(7) Uani d 1
Zn Zn2 0.03822(2) 0.10799(2) 0.18232(2) 0.02097(7) Uani d 1
O O1 0.06415(15) -0.02033(12) 0.30507(7) 0.0356(4) Uani d 1
O O2 0.13211(15) 0.10089(12) 0.26440(8) 0.0350(4) Uani d 1
O O3 0.07929(15) 0.01158(11) 0.13049(8) 0.0333(4) Uani d 1
O O4 0.07284(14) -0.12268(11) 0.17787(7) 0.0282(4) Uani d 1
O O5 0.09977(13) 0.21646(10) 0.14961(7) 0.0229(3) Uani d 1
O O6 0.04628(12) 0.29611(10) 0.22260(7) 0.0228(3) Uani d 1
O O7 -0.12449(13) 0.10862(11) 0.17198(8) 0.0286(4) Uani d 1
O O8 -0.16060(13) -0.03770(11) 0.19109(7) 0.0276(3) Uani d 1
C C1 0.12488(19) 0.04947(16) 0.30840(10) 0.0242(5) Uani d 1
C C2 0.19581(19) 0.07447(16) 0.36990(10) 0.0256(5) Uani d 1
C C3 0.15013(19) 0.13166(16) 0.40868(10) 0.0267(5) Uani d 1
C C4 0.0311(2) 0.16725(19) 0.38925(12) 0.0380(6) Uani d 1
H H4A 0.0053 0.1902 0.4253 0.057 Uiso calc 1
H H4B -0.0191 0.1176 0.3702 0.057 Uiso calc 1
H H4C 0.0293 0.2172 0.3596 0.057 Uiso calc 1
C C5 0.2184(2) 0.15481(17) 0.46520(11) 0.0305(5) Uani d 1
H H5 0.1881 0.1928 0.4924 0.037 Uiso calc 1
C C6 0.3292(2) 0.12416(18) 0.48299(11) 0.0332(5) Uani d 1
C C7 0.4023(2) 0.1525(2) 0.54398(12) 0.0455(7) Uani d 1
H H7A 0.4707 0.1142 0.5530 0.068 Uiso calc 1
H H7B 0.3596 0.1446 0.5764 0.068 Uiso calc 1
H H7C 0.4241 0.2170 0.5421 0.068 Uiso calc 1
C C8 0.3712(2) 0.0667(2) 0.44354(12) 0.0409(6) Uani d 1
H H8 0.4467 0.0444 0.4556 0.049 Uiso calc 1
C C9 0.3057(2) 0.0407(2) 0.38663(11) 0.0368(6) Uani d 1
C C10 0.3514(3) -0.0230(3) 0.34406(14) 0.0597(10) Uani d 1
H H10A 0.3071 -0.0798 0.3387 0.090 Uiso calc 1
H H10B 0.4312 -0.0371 0.3618 0.090 Uiso calc 1
H H10C 0.3456 0.0068 0.3041 0.090 Uiso calc 1
C C11 0.09609(17) -0.07343(15) 0.13581(9) 0.0208(4) Uani d 1
C C12 0.14756(18) -0.11860(14) 0.08808(10) 0.0214(4) Uani d 1
C C13 0.26351(19) -0.13914(16) 0.10146(11) 0.0270(5) Uani d 1
C C14 0.3086(2) -0.18030(17) 0.05554(12) 0.0340(6) Uani d 1
H H14 0.3873 -0.1945 0.0638 0.041 Uiso calc 1
C C15 0.2426(2) -0.20120(17) -0.00179(12) 0.0343(6) Uani d 1
C C16 0.1284(2) -0.17891(16) -0.01349(11) 0.0295(5) Uani d 1
H H16 0.0825 -0.1924 -0.0527 0.035 Uiso calc 1
C C17 0.07876(19) -0.13739(15) 0.03051(10) 0.0232(4) Uani d 1
C C18 -0.04636(19) -0.11609(17) 0.01647(11) 0.0293(5) Uani d 1
H H18A -0.0809 -0.1380 -0.0249 0.044 Uiso calc 1
H H18B -0.0573 -0.0497 0.0186 0.044 Uiso calc 1
H H18C -0.0822 -0.1467 0.0466 0.044 Uiso calc 1
C C19 0.2929(3) -0.2497(2) -0.04983(14) 0.0524(8) Uani d 1
H H19A 0.3047 -0.3146 -0.0389 0.079 Uiso calc 1
H H19B 0.3658 -0.2214 -0.0518 0.079 Uiso calc 1
H H19C 0.2408 -0.2445 -0.0900 0.079 Uiso calc 1
C C20 0.3372(2) -0.11762(19) 0.16336(12) 0.0372(6) Uani d 1
H H20A 0.4102 -0.1493 0.1677 0.056 Uiso calc 1
H H20B 0.2993 -0.1382 0.1957 0.056 Uiso calc 1
H H20C 0.3502 -0.0513 0.1670 0.056 Uiso calc 1
C C21 0.10079(17) 0.28918(14) 0.18022(9) 0.0193(4) Uani d 1
C C22 0.17023(19) 0.36796(15) 0.16578(10) 0.0228(4) Uani d 1
C C23 0.2758(2) 0.38501(16) 0.20402(11) 0.0283(5) Uani d 1
C C24 0.3370(2) 0.46119(19) 0.19157(13) 0.0400(6) Uani d 1
H H24 0.4082 0.4744 0.2178 0.048 Uiso calc 1
C C25 0.2967(3) 0.51814(19) 0.14191(15) 0.0460(7) Uani d 1
C C26 0.1934(3) 0.49777(18) 0.10388(13) 0.0434(7) Uani d 1
H H26 0.1659 0.5359 0.0693 0.052 Uiso calc 1
C C27 0.1280(2) 0.42316(16) 0.11443(11) 0.0311(5) Uani d 1
C C28 0.0159(2) 0.40370(19) 0.07240(11) 0.0394(6) Uani d 1
H H28A -0.0106 0.4586 0.0482 0.059 Uiso calc 1
H H28B -0.0395 0.3865 0.0968 0.059 Uiso calc 1
H H28C 0.0245 0.3532 0.0447 0.059 Uiso calc 1
C C29 0.3633(4) 0.6017(2) 0.1296(2) 0.0733(12) Uani d 1
H H29A 0.4307 0.6087 0.1627 0.110 Uiso calc 1
H H29B 0.3155 0.6564 0.1276 0.110 Uiso calc 1
H H29C 0.3868 0.5939 0.0904 0.110 Uiso calc 1
C C30 0.3245(2) 0.32251(19) 0.25705(12) 0.0350(6) Uani d 1
H H30A 0.2625 0.2951 0.2731 0.053 Uiso calc 1
H H30B 0.3737 0.3579 0.2896 0.053 Uiso calc 1
H H30C 0.3689 0.2739 0.2429 0.053 Uiso calc 1
C C31 -0.19067(18) 0.04227(16) 0.17330(10) 0.0235(4) Uani d 1
C C32 -0.31529(19) 0.06039(16) 0.15257(11) 0.0259(5) Uani d 1
C C33 -0.3641(2) 0.13265(18) 0.17911(12) 0.0345(6) Uani d 1
C C34 -0.2952(3) 0.1926(2) 0.22803(14) 0.0510(8) Uani d 1
H H34A -0.2465 0.1543 0.2590 0.077 Uiso calc 1
H H34B -0.3463 0.2288 0.2475 0.077 Uiso calc 1
H H34C -0.2479 0.2340 0.2095 0.077 Uiso calc 1
C C35 -0.4808(2) 0.14777(19) 0.15916(13) 0.0421(7) Uani d 1
H H35 -0.5151 0.1957 0.1777 0.051 Uiso calc 1
C C36 -0.5479(2) 0.09607(19) 0.11378(14) 0.0404(7) Uani d 1
C C37 -0.6736(2) 0.1147(2) 0.09255(18) 0.0588(9) Uani d 1
H H37A -0.6870 0.1497 0.0541 0.088 Uiso calc 1
H H37B -0.7005 0.1501 0.1240 0.088 Uiso calc 1
H H37C -0.7148 0.0564 0.0857 0.088 Uiso calc 1
C C38 -0.4969(2) 0.02634(18) 0.08789(13) 0.0378(6) Uani d 1
H H38 -0.5418 -0.0094 0.0561 0.045 Uiso calc 1
C C39 -0.38183(19) 0.00636(17) 0.10665(11) 0.0298(5) Uani d 1
C C40 -0.3316(2) -0.07034(19) 0.07582(12) 0.0392(6) Uani d 1
H H40A -0.3901 -0.0960 0.0427 0.059 Uiso calc 1
H H40B -0.3032 -0.1183 0.1060 0.059 Uiso calc 1
H H40C -0.2689 -0.0466 0.0588 0.059 Uiso calc 1

loop_
_atom_site_aniso_label
_atom_site_aniso_U_11
_atom_site_aniso_U_22
_atom_site_aniso_U_33
_atom_site_aniso_U_12
_atom_site_aniso_U_13
_atom_site_aniso_U_23
Zn1 0.02529(13) 0.01865(13) 0.01827(12) -0.00039(10) 0.00701(10) 0.00168(9)
Zn2 0.02660(13) 0.01742(13) 0.01969(12) -0.00098(10) 0.00674(10) 0.00089(9)
O1 0.0473(11) 0.0369(10) 0.0214(8) -0.0171(8) 0.0048(7) -0.0021(7)
O2 0.0414(10) 0.0307(10) 0.0271(9) -0.0078(8) -0.0054(7) 0.0072(7)
O3 0.0543(11) 0.0195(9) 0.0321(9) 0.0012(7) 0.0223(8) -0.0009(7)
O4 0.0386(9) 0.0244(8) 0.0254(8) 0.0040(7) 0.0155(7) 0.0034(6)
O5 0.0344(8) 0.0176(8) 0.0196(7) -0.0015(6) 0.0119(6) -0.0009(6)
O6 0.0301(8) 0.0190(8) 0.0222(7) -0.0010(6) 0.0117(6) -0.0020(6)
O7 0.0262(8) 0.0233(9) 0.0357(9) -0.0012(6) 0.0051(7) 0.0013(7)
O8 0.0258(8) 0.0250(9) 0.0318(9) 0.0017(6) 0.0056(7) 0.0064(7)
C1 0.0262(11) 0.0235(12) 0.0228(11) 0.0036(9) 0.0052(9) -0.0019(9)
C2 0.0293(12) 0.0247(12) 0.0218(11) -0.0018(9) 0.0030(9) -0.0020(9)
C3 0.0294(12) 0.0234(12) 0.0265(11) -0.0015(9) 0.0040(9) -0.0003(9)
C4 0.0370(14) 0.0353(15) 0.0398(15) 0.0079(11) 0.0037(11) -0.0109(11)
C5 0.0404(14) 0.0255(12) 0.0259(12) -0.0017(10) 0.0078(10) -0.0043(9)
C6 0.0367(13) 0.0331(14) 0.0276(12) -0.0026(10) 0.0018(10) -0.0030(10)
C7 0.0469(16) 0.0494(18) 0.0343(14) 0.0001(13) -0.0044(12) -0.0113(13)
C8 0.0309(13) 0.0546(18) 0.0334(14) 0.0087(12) -0.0014(11) -0.0059(13)
C9 0.0346(14) 0.0457(16) 0.0285(13) 0.0063(11) 0.0036(10) -0.0073(11)
C10 0.0433(17) 0.090(3) 0.0418(17) 0.0257(17) -0.0007(13) -0.0247(17)
C11 0.0209(10) 0.0231(11) 0.0185(10) -0.0018(8) 0.0040(8) 0.0004(8)
C12 0.0271(11) 0.0164(10) 0.0231(10) 0.0006(8) 0.0105(9) 0.0017(8)
C13 0.0273(11) 0.0237(12) 0.0309(12) 0.0009(9) 0.0084(9) 0.0074(10)
C14 0.0296(12) 0.0308(13) 0.0469(15) 0.0094(10) 0.0200(11) 0.0111(11)
C15 0.0497(15) 0.0261(13) 0.0344(13) 0.0074(11) 0.0249(12) 0.0047(10)
C16 0.0428(14) 0.0248(12) 0.0233(11) 0.0012(10) 0.0127(10) -0.0007(9)
C17 0.0292(11) 0.0188(11) 0.0236(11) -0.0008(9) 0.0099(9) 0.0031(9)
C18 0.0289(12) 0.0314(13) 0.0270(12) -0.0014(10) 0.0047(10) 0.0021(10)
C19 0.074(2) 0.0479(18) 0.0473(17) 0.0219(16) 0.0398(16) 0.0048(14)
C20 0.0307(13) 0.0427(16) 0.0354(14) -0.0011(11) 0.0011(11) 0.0102(12)
C21 0.0233(10) 0.0176(10) 0.0165(10) 0.0018(8) 0.0030(8) 0.0021(8)
C22 0.0323(12) 0.0169(10) 0.0231(10) 0.0000(9) 0.0147(9) -0.0005(8)
C23 0.0311(12) 0.0251(12) 0.0328(12) -0.0030(9) 0.0162(10) -0.0060(10)
C24 0.0401(15) 0.0350(15) 0.0519(17) -0.0132(12) 0.0252(13) -0.0122(13)
C25 0.0620(19) 0.0264(14) 0.0623(19) -0.0104(13) 0.0412(16) -0.0030(13)
C26 0.068(2) 0.0270(14) 0.0449(16) 0.0043(13) 0.0328(15) 0.0103(12)
C27 0.0475(15) 0.0213(12) 0.0290(12) 0.0037(10) 0.0183(11) 0.0037(9)
C28 0.0595(17) 0.0349(15) 0.0248(12) 0.0085(12) 0.0111(12) 0.0088(11)
C29 0.098(3) 0.0382(19) 0.103(3) -0.0248(18) 0.064(2) 0.0000(19)
C30 0.0263(12) 0.0432(16) 0.0347(13) 0.0017(11) 0.0044(10) -0.0050(11)
C31 0.0275(11) 0.0250(12) 0.0186(10) 0.0016(9) 0.0067(9) -0.0011(9)
C32 0.0250(11) 0.0247(12) 0.0307(12) 0.0031(9) 0.0119(9) 0.0062(9)
C33 0.0409(14) 0.0282(13) 0.0396(14) 0.0054(11) 0.0200(11) 0.0050(11)
C34 0.0606(19) 0.0425(17) 0.0541(18) 0.0074(14) 0.0214(15) -0.0155(14)
C35 0.0457(16) 0.0355(15) 0.0542(17) 0.0160(12) 0.0306(14) 0.0129(13)
C36 0.0262(12) 0.0380(15) 0.0604(18) 0.0035(11) 0.0167(12) 0.0193(13)
C37 0.0294(14) 0.052(2) 0.099(3) 0.0091(13) 0.0207(16) 0.0269(19)
C38 0.0275(13) 0.0332(14) 0.0512(16) -0.0012(11) 0.0050(11) 0.0125(12)
C39 0.0252(11) 0.0280(13) 0.0363(13) 0.0009(9) 0.0069(10) 0.0069(10)
C40 0.0344(14) 0.0392(15) 0.0392(15) 0.0040(11) -0.0024(11) -0.0083(12)

loop_
_atom_type_symbol
_atom_type_description
_atom_type_scat_dispersion_real
_atom_type_scat_dispersion_imag
_atom_type_scat_source
C C 0.0033 0.0016 'International Tables Vol C Tables 4.2.6.8 and 6.1.1.4'
H H 0.0000 0.0000 'International Tables Vol C Tables 4.2.6.8 and 6.1.1.4'
O O 0.0106 0.0060 'International Tables Vol C Tables 4.2.6.8 and 6.1.1.4'
Zn Zn 0.2839 1.4301 'International Tables Vol C Tables 4.2.6.8 and 6.1.1.4'

loop_
_geom_angle_atom_site_label_1
_geom_angle_atom_site_label_2
_geom_angle_atom_site_label_3
_geom_angle_site_symmetry_3
_geom_angle
O1 Zn1 O8 . 116.97(8)
O1 Zn1 O4 . 112.40(7)
O8 Zn1 O4 . 108.30(7)
O1 Zn1 O6 2_545 100.69(7)
O8 Zn1 O6 2_545 111.41(6)
O4 Zn1 O6 2_545 106.46(6)
O7 Zn2 O2 . 119.20(7)
O7 Zn2 O3 . 108.31(7)
O2 Zn2 O3 . 110.45(8)
O7 Zn2 O5 . 114.23(7)
O2 Zn2 O5 . 101.74(7)
O3 Zn2 O5 . 101.43(6)
C1 O1 Zn1 . 132.64(15)
C1 O2 Zn2 . 130.29(15)
C11 O3 Zn2 . 135.35(15)
C11 O4 Zn1 . 127.61(15)
C21 O5 Zn2 . 116.12(13)
C21 O6 Zn1 2 125.61(14)
C31 O7 Zn2 . 128.93(15)
C31 O8 Zn1 . 133.69(15)
O1 C1 O2 . 125.5(2)
O1 C1 C2 . 117.8(2)
O2 C1 C2 . 116.7(2)
C9 C2 C3 . 121.8(2)
C9 C2 C1 . 119.0(2)
C3 C2 C1 . 119.2(2)
C5 C3 C2 . 118.0(2)
C5 C3 C4 . 121.5(2)
C2 C3 C4 . 120.5(2)
C3 C4 H4A . 109.5
C3 C4 H4B . 109.5
H4A C4 H4B . 109.5
C3 C4 H4C . 109.5
H4A C4 H4C . 109.5
H4B C4 H4C . 109.5
C6 C5 C3 . 122.0(2)
C6 C5 H5 . 119.0
C3 C5 H5 . 119.0
C5 C6 C8 . 118.4(2)
C5 C6 C7 . 120.7(2)
C8 C6 C7 . 120.9(2)
C6 C7 H7A . 109.5
C6 C7 H7B . 109.5
H7A C7 H7B . 109.5
C6 C7 H7C . 109.5
H7A C7 H7C . 109.5
H7B C7 H7C . 109.5
C6 C8 C9 . 121.8(2)
C6 C8 H8 . 119.1
C9 C8 H8 . 119.1
C2 C9 C8 . 118.1(2)
C2 C9 C10 . 120.3(2)
C8 C9 C10 . 121.6(2)
C9 C10 H10A . 109.5
C9 C10 H10B . 109.5
H10A C10 H10B . 109.5
C9 C10 H10C . 109.5
H10A C10 H10C . 109.5
H10B C10 H10C . 109.5
O3 C11 O4 . 125.1(2)
O3 C11 C12 . 116.79(18)
O4 C11 C12 . 118.08(19)
C17 C12 C13 . 121.6(2)
C17 C12 C11 . 118.95(19)
C13 C12 C11 . 119.4(2)
C14 C13 C12 . 117.7(2)
C14 C13 C20 . 121.1(2)
C12 C13 C20 . 121.2(2)
C15 C14 C13 . 122.3(2)
C15 C14 H14 . 118.9
C13 C14 H14 . 118.9
C16 C15 C14 . 118.3(2)
C16 C15 C19 . 120.6(3)
C14 C15 C19 . 121.1(2)
C15 C16 C17 . 122.0(2)
C15 C16 H16 . 119.0
C17 C16 H16 . 119.0
C16 C17 C12 . 118.1(2)
C16 C17 C18 . 120.4(2)
C12 C17 C18 . 121.44(19)
C17 C18 H18A . 109.5
C17 C18 H18B . 109.5
H18A C18 H18B . 109.5
C17 C18 H18C . 109.5
H18A C18 H18C . 109.5
H18B C18 H18C . 109.5
C15 C19 H19A . 109.5
C15 C19 H19B . 109.5
H19A C19 H19B . 109.5
C15 C19 H19C . 109.5
H19A C19 H19C . 109.5
H19B C19 H19C . 109.5
C13 C20 H20A . 109.5
C13 C20 H20B . 109.5
H20A C20 H20B . 109.5
C13 C20 H20C . 109.5
H20A C20 H20C . 109.5
H20B C20 H20C . 109.5
O5 C21 O6 . 121.68(19)
O5 C21 C22 . 118.11(18)
O6 C21 C22 . 120.21(18)
C23 C22 C27 . 121.4(2)
C23 C22 C21 . 119.0(2)
C27 C22 C21 . 119.6(2)
C24 C23 C22 . 118.3(2)
C24 C23 C30 . 120.3(2)
C22 C23 C30 . 121.5(2)
C25 C24 C23 . 121.8(3)
C25 C24 H24 . 119.1
C23 C24 H24 . 119.1
C26 C25 C24 . 118.5(2)
C26 C25 C29 . 120.3(3)
C24 C25 C29 . 121.2(3)
C25 C26 C27 . 122.3(3)
C25 C26 H26 . 118.9
C27 C26 H26 . 118.9
C26 C27 C22 . 117.8(2)
C26 C27 C28 . 120.7(2)
C22 C27 C28 . 121.5(2)
C27 C28 H28A . 109.5
C27 C28 H28B . 109.5
H28A C28 H28B . 109.5
C27 C28 H28C . 109.5
H28A C28 H28C . 109.5
H28B C28 H28C . 109.5
C25 C29 H29A . 109.5
C25 C29 H29B . 109.5
H29A C29 H29B . 109.5
C25 C29 H29C . 109.5
H29A C29 H29C . 109.5
H29B C29 H29C . 109.5
C23 C30 H30A . 109.5
C23 C30 H30B . 109.5
H30A C30 H30B . 109.5
C23 C30 H30C . 109.5
H30A C30 H30C . 109.5
H30B C30 H30C . 109.5
O7 C31 O8 . 125.3(2)
O7 C31 C32 . 117.2(2)
O8 C31 C32 . 117.5(2)
C33 C32 C39 . 120.4(2)
C33 C32 C31 . 119.2(2)
C39 C32 C31 . 120.4(2)
C32 C33 C35 . 118.0(3)
C32 C33 C34 . 121.9(2)
C35 C33 C34 . 120.1(2)
C33 C34 H34A . 109.5
C33 C34 H34B . 109.5
H34A C34 H34B . 109.5
C33 C34 H34C . 109.5
H34A C34 H34C . 109.5
H34B C34 H34C . 109.5
C36 C35 C33 . 122.7(2)
C36 C35 H35 . 118.7
C33 C35 H35 . 118.7
C35 C36 C38 . 117.8(2)
C35 C36 C37 . 121.6(3)
C38 C36 C37 . 120.6(3)
C36 C37 H37A . 109.5
C36 C37 H37B . 109.5
H37A C37 H37B . 109.5
C36 C37 H37C . 109.5
H37A C37 H37C . 109.5
H37B C37 H37C . 109.5
C36 C38 C39 . 122.4(3)
C36 C38 H38 . 118.8
C39 C38 H38 . 118.8
C38 C39 C32 . 118.7(2)
C38 C39 C40 . 119.4(2)
C32 C39 C40 . 121.9(2)
C39 C40 H40A . 109.5
C39 C40 H40B . 109.5
H40A C40 H40B . 109.5
C39 C40 H40C . 109.5
H40A C40 H40C . 109.5
H40B C40 H40C . 109.5

loop_
_geom_bond_atom_site_label_1
_geom_bond_atom_site_label_2
_geom_bond_site_symmetry_2
_geom_bond_distance
_geom_bond_publ_flag
Zn1 O1 . 1.9361(16) y
Zn1 O8 . 1.9382(15) y
Zn1 O4 . 1.9436(15) y
Zn1 O6 2_545 1.9532(15) y
Zn2 O7 . 1.9258(16) y
Zn2 O2 . 1.9363(16) y
Zn2 O3 . 1.9492(16) y
Zn2 O5 . 1.9532(15) y
O1 C1 . 1.247(3) ?
O2 C1 . 1.252(3) ?
O3 C11 . 1.258(3) ?
O4 C11 . 1.259(3) ?
O5 C21 . 1.259(2) ?
O6 C21 . 1.265(2) ?
O6 Zn1 2 1.9532(15) ?
O7 C31 . 1.259(3) ?
O8 C31 . 1.260(3) ?
C1 C2 . 1.497(3) ?
C2 C9 . 1.387(3) ?
C2 C3 . 1.396(3) ?
C3 C5 . 1.391(3) ?
C3 C4 . 1.500(3) ?
C4 H4A . 0.9800 ?
C4 H4B . 0.9800 ?
C4 H4C . 0.9800 ?
C5 C6 . 1.384(3) ?
C5 H5 . 0.9500 ?
C6 C8 . 1.386(4) ?
C6 C7 . 1.510(3) ?
C7 H7A . 0.9800 ?
C7 H7B . 0.9800 ?
C7 H7C . 0.9800 ?
C8 C9 . 1.395(4) ?
C8 H8 . 0.9500 ?
C9 C10 . 1.513(4) ?
C10 H10A . 0.9800 ?
C10 H10B . 0.9800 ?
C10 H10C . 0.9800 ?
C11 C12 . 1.494(3) ?
C12 C17 . 1.397(3) ?
C12 C13 . 1.398(3) ?
C13 C14 . 1.393(3) ?
C13 C20 . 1.505(3) ?
C14 C15 . 1.386(4) ?
C14 H14 . 0.9500 ?
C15 C16 . 1.384(3) ?
C15 C19 . 1.514(3) ?
C16 C17 . 1.391(3) ?
C16 H16 . 0.9500 ?
C17 C18 . 1.506(3) ?
C18 H18A . 0.9800 ?
C18 H18B . 0.9800 ?
C18 H18C . 0.9800 ?
C19 H19A . 0.9800 ?
C19 H19B . 0.9800 ?
C19 H19C . 0.9800 ?
C20 H20A . 0.9800 ?
C20 H20B . 0.9800 ?
C20 H20C . 0.9800 ?
C21 C22 . 1.497(3) ?
C22 C23 . 1.394(3) ?
C22 C27 . 1.402(3) ?
C23 C24 . 1.394(3) ?
C23 C30 . 1.508(3) ?
C24 C25 . 1.385(4) ?
C24 H24 . 0.9500 ?
C25 C26 . 1.381(4) ?
C25 C29 . 1.517(4) ?
C26 C27 . 1.393(4) ?
C26 H26 . 0.9500 ?
C27 C28 . 1.497(4) ?
C28 H28A . 0.9800 ?
C28 H28B . 0.9800 ?
C28 H28C . 0.9800 ?
C29 H29A . 0.9800 ?
C29 H29B . 0.9800 ?
C29 H29C . 0.9800 ?
C30 H30A . 0.9800 ?
C30 H30B . 0.9800 ?
C30 H30C . 0.9800 ?
C31 C32 . 1.498(3) ?
C32 C33 . 1.398(3) ?
C32 C39 . 1.400(3) ?
C33 C35 . 1.400(4) ?
C33 C34 . 1.501(4) ?
C34 H34A . 0.9800 ?
C34 H34B . 0.9800 ?
C34 H34C . 0.9800 ?
C35 C36 . 1.377(4) ?
C35 H35 . 0.9500 ?
C36 C38 . 1.378(4) ?
C36 C37 . 1.512(4) ?
C37 H37A . 0.9800 ?
C37 H37B . 0.9800 ?
C37 H37C . 0.9800 ?
C38 C39 . 1.391(3) ?
C38 H38 . 0.9500 ?
C39 C40 . 1.506(3) ?
C40 H40A . 0.9800 ?
C40 H40B . 0.9800 ?
C40 H40C . 0.9800 ?

loop_
_geom_torsion_atom_site_label_1
_geom_torsion_atom_site_label_2
_geom_torsion_atom_site_label_3
_geom_torsion_atom_site_label_4
_geom_torsion_site_symmetry_1
_geom_torsion
Zn1 O1 C1 O2 . 11.9(4)
Zn1 O1 C1 C2 . -167.94(16)
Zn2 O2 C1 O1 . 12.8(4)
Zn2 O2 C1 C2 . -167.40(16)
O1 C1 C2 C9 . 91.1(3)
O2 C1 C2 C9 . -88.7(3)
O1 C1 C2 C3 . -89.4(3)
O2 C1 C2 C3 . 90.8(3)
C9 C2 C3 C5 . 0.3(4)
C1 C2 C3 C5 . -179.1(2)
C9 C2 C3 C4 . 179.9(2)
C1 C2 C3 C4 . 0.4(3)
C2 C3 C5 C6 . 1.1(4)
C4 C3 C5 C6 . -178.4(2)
C3 C5 C6 C8 . -1.8(4)
C3 C5 C6 C7 . 178.4(2)
C5 C6 C8 C9 . 1.1(4)
C7 C6 C8 C9 . -179.1(3)
C3 C2 C9 C8 . -1.0(4)
C1 C2 C9 C8 . 178.5(2)
C3 C2 C9 C10 . 178.5(3)
C1 C2 C9 C10 . -2.0(4)
C6 C8 C9 C2 . 0.3(4)
C6 C8 C9 C10 . -179.2(3)
Zn2 O3 C11 O4 . 11.1(4)
Zn2 O3 C11 C12 . -169.00(16)
Zn1 O4 C11 O3 . 12.8(3)
Zn1 O4 C11 C12 . -167.06(14)
O3 C11 C12 C17 . -77.9(3)
O4 C11 C12 C17 . 102.0(2)
O3 C11 C12 C13 . 100.6(2)
O4 C11 C12 C13 . -79.5(3)
C17 C12 C13 C14 . -0.8(3)
C11 C12 C13 C14 . -179.3(2)
C17 C12 C13 C20 . 179.3(2)
C11 C12 C13 C20 . 0.8(3)
C12 C13 C14 C15 . -0.2(4)
C20 C13 C14 C15 . 179.7(2)
C13 C14 C15 C16 . 0.9(4)
C13 C14 C15 C19 . -177.3(2)
C14 C15 C16 C17 . -0.6(4)
C19 C15 C16 C17 . 177.6(2)
C15 C16 C17 C12 . -0.3(3)
C15 C16 C17 C18 . -178.7(2)
C13 C12 C17 C16 . 1.1(3)
C11 C12 C17 C16 . 179.6(2)
C13 C12 C17 C18 . 179.4(2)
C11 C12 C17 C18 . -2.1(3)
Zn2 O5 C21 O6 . -12.9(3)
Zn2 O5 C21 C22 . 166.21(14)
Zn1 O6 C21 O5 2 -168.98(14)
Zn1 O6 C21 C22 2 11.9(3)
O5 C21 C22 C23 . -101.5(2)
O6 C21 C22 C23 . 77.6(3)
O5 C21 C22 C27 . 78.7(3)
O6 C21 C22 C27 . -102.2(2)
C27 C22 C23 C24 . 2.8(3)
C21 C22 C23 C24 . -177.0(2)
C27 C22 C23 C30 . -176.3(2)
C21 C22 C23 C30 . 3.9(3)
C22 C23 C24 C25 . -1.5(4)
C30 C23 C24 C25 . 177.6(2)
C23 C24 C25 C26 . -0.4(4)
C23 C24 C25 C29 . 179.0(3)
C24 C25 C26 C27 . 1.1(4)
C29 C25 C26 C27 . -178.3(3)
C25 C26 C27 C22 . 0.1(4)
C25 C26 C27 C28 . 179.5(2)
C23 C22 C27 C26 . -2.1(3)
C21 C22 C27 C26 . 177.7(2)
C23 C22 C27 C28 . 178.5(2)
C21 C22 C27 C28 . -1.7(3)
Zn2 O7 C31 O8 . 11.4(3)
Zn2 O7 C31 C32 . -169.20(15)
Zn1 O8 C31 O7 . 13.8(3)
Zn1 O8 C31 C32 . -165.51(15)
O7 C31 C32 C33 . -53.1(3)
O8 C31 C32 C33 . 126.3(2)
O7 C31 C32 C39 . 126.1(2)
O8 C31 C32 C39 . -54.5(3)
C39 C32 C33 C35 . 1.1(3)
C31 C32 C33 C35 . -179.6(2)
C39 C32 C33 C34 . -179.4(2)
C31 C32 C33 C34 . -0.2(4)
C32 C33 C35 C36 . -1.7(4)
C34 C33 C35 C36 . 178.9(3)
C33 C35 C36 C38 . 0.6(4)
C33 C35 C36 C37 . -179.2(3)
C35 C36 C38 C39 . 0.9(4)
C37 C36 C38 C39 . -179.2(2)
C36 C38 C39 C32 . -1.4(4)
C36 C38 C39 C40 . -179.4(2)
C33 C32 C39 C38 . 0.3(3)
C31 C32 C39 C38 . -178.9(2)
C33 C32 C39 C40 . 178.3(2)
C31 C32 C39 C40 . -0.9(3)
